data_4516718
loop_
_publ_author_name
'Guti\'errez-Bonet, \'Alvaro'
'Tellis, John C.'
'Matsui, Jennifer K.'
'Vara, Brandon A.'
'Molander, Gary A.'

_publ_section_title
;
 1,4-Dihydropyridines as Alkyl Radical Precursors: Introducing the
 Aldehyde Feedstock to Nickel/Photoredox Dual Catalysis.
;
_journal_issue 12
_journal_name_full 'ACS catalysis'
_journal_page_first 8004
_journal_page_last 8008
_journal_paper_doi 10.1021/acscatal.6b02786
_journal_volume 6
_journal_year 2016
_chemical_absolute_configuration ad
_chemical_formula_moiety 'C19 H22 O5 S'
_chemical_formula_sum 'C19 H22 O5 S'
_chemical_formula_weight 362.42
_space_group_crystal_system orthorhombic
_space_group_IT_number 19
_space_group_name_Hall 'P 2ac 2ab'
_space_group_name_H-M_alt 'P 21 21 21'
_atom_sites_solution_hydrogens geom
_atom_sites_solution_primary direct
_audit_creation_date 2016-09-24
_audit_creation_method
;
Olex2 1.2-dev
(compiled 2016.08.25 svn.r3337 for OlexSys, GUI svn.r5221)
;
_cell_angle_alpha 90
_cell_angle_beta 90
_cell_angle_gamma 90
_cell_formula_units_Z 4
_cell_length_a 5.63430(10)
_cell_length_b 17.0439(4)
_cell_length_c 18.3976(4)
_cell_measurement_reflns_used 9345
_cell_measurement_temperature 100
_cell_measurement_theta_max 27.55
_cell_measurement_theta_min 2.39
_cell_volume 1766.73(6)
_computing_data_collection 'Bruker APEX2 v2014.11-0'
_computing_data_reduction 'Bruker SAINT v8.34A'
_computing_publication_material 'Olex2 (Dolomanov et al., 2009)'
_computing_structure_refinement 'XL (Sheldrick, 2008)'
_computing_structure_solution 'ShelXS-1997 (Sheldrick, 2008)'
_diffrn_ambient_temperature 100
_diffrn_measured_fraction_theta_full 1.000
_diffrn_measured_fraction_theta_max 1.000
_diffrn_measurement_device 'CCD area detector'
_diffrn_measurement_device_type 'Bruker APEXII'
_diffrn_measurement_method '\w and \f scans'
_diffrn_radiation_monochromator graphite
_diffrn_radiation_type MoK\a
_diffrn_radiation_wavelength 0.71073
_diffrn_reflns_av_R_equivalents 0.0244
_diffrn_reflns_av_unetI/netI 0.0093
_diffrn_reflns_Laue_measured_fraction_full 1.000
_diffrn_reflns_Laue_measured_fraction_max 1.000
_diffrn_reflns_limit_h_max 7
_diffrn_reflns_limit_h_min -7
_diffrn_reflns_limit_k_max 22
_diffrn_reflns_limit_k_min -22
_diffrn_reflns_limit_l_max 23
_diffrn_reflns_limit_l_min -23
_diffrn_reflns_number 76138
_diffrn_reflns_point_group_measured_fraction_full 1.000
_diffrn_reflns_point_group_measured_fraction_max 0.999
_diffrn_reflns_theta_full 25.242
_diffrn_reflns_theta_max 27.600
_diffrn_reflns_theta_min 1.629
_diffrn_source 'sealed tube'
_exptl_absorpt_coefficient_mu 0.210
_exptl_absorpt_correction_T_max 0.7456
_exptl_absorpt_correction_T_min 0.7252
_exptl_absorpt_correction_type multi-scan
_exptl_absorpt_process_details 'SADABS v2014/4'
_exptl_crystal_colour colorless
_exptl_crystal_density_diffrn 1.363
_exptl_crystal_description plate
_exptl_crystal_F_000 768
_exptl_crystal_size_max 0.42
_exptl_crystal_size_mid 0.28
_exptl_crystal_size_min 0.04
_refine_diff_density_max 0.257
_refine_diff_density_min -0.199
_refine_diff_density_rms 0.036
_refine_ls_abs_structure_Flack 0.000(8)
_refine_ls_extinction_method none
_refine_ls_goodness_of_fit_ref 1.032
_refine_ls_hydrogen_treatment constr
_refine_ls_matrix_type full
_refine_ls_number_parameters 230
_refine_ls_number_reflns 4098
_refine_ls_number_restraints 0
_refine_ls_restrained_S_all 1.032
_refine_ls_R_factor_all 0.0244
_refine_ls_R_factor_gt 0.0236
_refine_ls_shift/su_max 0.001
_refine_ls_shift/su_mean 0.000
_refine_ls_structure_factor_coef Fsqd
_refine_ls_weighting_details 'w=1/[\s^2^(Fo^2^)+(0.0372P)^2^+0.4474P] where P=(Fo^2^+2Fc^2^)/3'
_refine_ls_weighting_scheme calc
_refine_ls_wR_factor_gt 0.0627
_refine_ls_wR_factor_ref 0.0636
_reflns_Friedel_coverage 0.723
_reflns_Friedel_fraction_full 1.000
_reflns_Friedel_fraction_max 0.999
_reflns_number_gt 3997
_reflns_number_total 4098
_reflns_threshold_expression 'I > 2\s(I)'
_cod_data_source_file cs6b02786_si_002.cif
_cod_data_source_block 9221
_cod_depositor_comments
;
The following automatic conversions were performed:

data name '_exptl_crystal_color' was replaced with
'_exptl_crystal_colour' as specified in the replacement file
'data/replacement-values/replacement_tags.lst'.

Automatic conversion script
Id: cif_correct_tags 9268 2022-04-12 08:56:07Z antanas 
;
_cod_database_code 4516718

loop_
_space_group_symop_operation_xyz
'x, y, z'
'x+1/2, -y+1/2, -z'
'-x, y+1/2, -z+1/2'
'-x+1/2, -y, z+1/2'

loop_
_atom_site_label
_atom_site_type_symbol
_atom_site_fract_x
_atom_site_fract_y
_atom_site_fract_z
_atom_site_U_iso_or_equiv
_atom_site_adp_type
_atom_site_occupancy
_atom_site_site_symmetry_order
_atom_site_calc_flag
_atom_site_refinement_flags_posn
C1 C 0.6373(3) 0.50568(9) 0.51875(8) 0.0145(3) Uani 1 1 d .
H1 H 0.7355 0.5088 0.5639 0.019 Uiso 1 1 calc R
C2 C 0.7001(3) 0.42985(9) 0.47838(8) 0.0172(3) Uani 1 1 d .
H2 H 0.8759 0.4218 0.4788 0.023 Uiso 1 1 calc R
C3 C 0.5746(3) 0.35804(9) 0.51175(9) 0.0222(3) Uani 1 1 d .
H3 H 0.6822 0.3114 0.5116 0.030 Uiso 1 1 calc R
C4 C 0.4763(3) 0.37244(9) 0.58716(8) 0.0207(3) Uani 1 1 d .
H4 H 0.3712 0.3279 0.6020 0.028 Uiso 1 1 calc R
C5 C 0.3429(3) 0.45049(9) 0.59475(8) 0.0178(3) Uani 1 1 d .
H5 H 0.1684 0.4401 0.5966 0.024 Uiso 1 1 calc R
C6 C 0.5803(3) 0.42530(10) 0.69607(8) 0.0195(3) Uani 1 1 d .
C7 C 0.4446(3) 0.37174(10) 0.39391(9) 0.0225(3) Uani 1 1 d .
C8 C 0.7835(3) 0.46938(13) 0.73007(10) 0.0286(4) Uani 1 1 d .
H8a H 0.8601 0.5023 0.6932 0.043 Uiso 1 1 calc GR
H8b H 0.8991 0.4320 0.7496 0.043 Uiso 1 1 calc GR
H8c H 0.7234 0.5026 0.7695 0.043 Uiso 1 1 calc GR
C9 C 0.4471(4) 0.37383(11) 0.74995(9) 0.0274(4) Uani 1 1 d .
H9a H 0.3871 0.4063 0.7899 0.041 Uiso 1 1 calc GR
H9b H 0.5547 0.3338 0.7693 0.041 Uiso 1 1 calc GR
H9c H 0.3137 0.3483 0.7253 0.041 Uiso 1 1 calc GR
C10 C 0.2302(3) 0.40696(13) 0.35715(10) 0.0306(4) Uani 1 1 d .
H10a H 0.1675 0.4498 0.3870 0.046 Uiso 1 1 calc GR
H10b H 0.1080 0.3666 0.3512 0.046 Uiso 1 1 calc GR
H10c H 0.2759 0.4274 0.3094 0.046 Uiso 1 1 calc GR
C11 C 0.5599(4) 0.30581(11) 0.35112(10) 0.0304(4) Uani 1 1 d .
H11a H 0.6138 0.3259 0.3040 0.046 Uiso 1 1 calc GR
H11b H 0.4443 0.2637 0.3434 0.046 Uiso 1 1 calc GR
H11c H 0.6961 0.2854 0.3783 0.046 Uiso 1 1 calc GR
C12 C 0.6783(3) 0.57838(9) 0.47468(8) 0.0144(3) Uani 1 1 d .
C13 C 0.8724(3) 0.62536(8) 0.47743(8) 0.0137(3) Uani 1 1 d .
H13 H 1.0074 0.6154 0.5070 0.018 Uiso 1 1 calc R
C14 C 0.8484(3) 0.69286(9) 0.42958(8) 0.0144(3) Uani 1 1 d .
C15 C 1.0044(3) 0.75587(9) 0.41932(8) 0.0175(3) Uani 1 1 d .
H15 H 1.1530 0.7570 0.4437 0.023 Uiso 1 1 calc R
C16 C 0.9400(3) 0.81664(9) 0.37318(9) 0.0206(3) Uani 1 1 d .
H16 H 1.0451 0.8596 0.3662 0.027 Uiso 1 1 calc R
C17 C 0.7226(3) 0.81538(10) 0.33700(9) 0.0211(3) Uani 1 1 d .
H17 H 0.6814 0.8577 0.3059 0.028 Uiso 1 1 calc R
C18 C 0.5653(3) 0.75346(9) 0.34553(8) 0.0191(3) Uani 1 1 d .
H18 H 0.4184 0.7524 0.3202 0.025 Uiso 1 1 calc R
C19 C 0.6295(3) 0.69260(9) 0.39259(8) 0.0153(3) Uani 1 1 d .
O1 O 0.4194(2) 0.48015(7) 0.66282(6) 0.0193(2) Uani 1 1 d .
O2 O 0.6695(2) 0.37960(7) 0.63673(6) 0.0219(3) Uani 1 1 d .
O3 O 0.3764(3) 0.34537(7) 0.46493(7) 0.0282(3) Uani 1 1 d .
O4 O 0.6157(2) 0.43222(7) 0.40557(6) 0.0217(3) Uani 1 1 d .
O5 O 0.39104(19) 0.50437(6) 0.53894(6) 0.0162(2) Uani 1 1 d .
S1 S 0.46110(7) 0.61115(2) 0.41498(2) 0.01748(9) Uani 1 1 d .

loop_
_atom_site_aniso_label
_atom_site_aniso_U_11
_atom_site_aniso_U_22
_atom_site_aniso_U_33
_atom_site_aniso_U_23
_atom_site_aniso_U_13
_atom_site_aniso_U_12
C1 0.0155(7) 0.0154(7) 0.0127(6) 0.0013(5) -0.0005(6) 0.0007(6)
C2 0.0235(8) 0.0155(7) 0.0126(7) 0.0002(5) 0.0006(6) 0.0022(6)
C3 0.0363(10) 0.0141(7) 0.0163(7) -0.0002(6) 0.0001(7) -0.0014(7)
C4 0.0313(8) 0.0157(7) 0.0150(7) 0.0041(6) -0.0004(7) -0.0036(6)
C5 0.0187(7) 0.0211(7) 0.0136(7) 0.0041(6) 0.0011(6) -0.0029(6)
C6 0.0225(8) 0.0236(8) 0.0124(7) 0.0028(6) 0.0005(6) 0.0044(7)
C7 0.0314(9) 0.0208(8) 0.0152(7) -0.0028(6) 0.0003(7) -0.0021(7)
C8 0.0239(8) 0.0431(11) 0.0187(8) -0.0027(8) -0.0016(7) -0.0001(8)
C9 0.0338(9) 0.0306(9) 0.0176(7) 0.0084(6) 0.0027(8) 0.0037(8)
C10 0.0280(9) 0.0404(11) 0.0234(9) -0.0018(8) 0.0012(7) 0.0029(8)
C11 0.0425(11) 0.0230(8) 0.0257(8) -0.0083(7) -0.0042(8) 0.0033(8)
C12 0.0179(7) 0.0155(7) 0.0097(6) -0.0001(5) 0.0000(5) 0.0030(6)
C13 0.0169(6) 0.0136(7) 0.0106(6) -0.0020(5) 0.0024(5) -0.0001(5)
C14 0.0170(7) 0.0145(6) 0.0115(6) -0.0013(5) 0.0011(5) 0.0011(6)
C15 0.0211(7) 0.0172(7) 0.0142(7) -0.0022(5) 0.0000(6) -0.0027(6)
C16 0.0288(8) 0.0154(7) 0.0177(7) -0.0001(6) 0.0036(7) -0.0041(6)
C17 0.0287(8) 0.0186(7) 0.0159(7) 0.0038(6) 0.0030(6) 0.0024(7)
C18 0.0208(7) 0.0219(7) 0.0147(7) 0.0031(6) 0.0001(6) 0.0023(6)
C19 0.0171(7) 0.0160(7) 0.0128(6) -0.0002(5) 0.0024(5) -0.0008(6)
O1 0.0247(6) 0.0200(5) 0.0133(5) 0.0018(4) -0.0007(4) 0.0031(4)
O2 0.0295(6) 0.0231(6) 0.0131(5) 0.0016(4) 0.0001(5) 0.0073(5)
O3 0.0422(8) 0.0251(6) 0.0171(6) 0.0000(5) -0.0006(5) -0.0124(6)
O4 0.0346(6) 0.0190(5) 0.0115(5) -0.0002(4) -0.0007(5) -0.0034(5)
O5 0.0150(5) 0.0184(5) 0.0153(5) 0.0052(4) 0.0011(4) 0.0005(4)
S1 0.01670(17) 0.01913(17) 0.01660(17) 0.00510(14) -0.00268(14) -0.00218(14)

loop_
_atom_type_symbol
_atom_type_description
_atom_type_scat_dispersion_real
_atom_type_scat_dispersion_imag
_atom_type_scat_source
C C 0.0033 0.0016 'International Tables Vol C Tables 4.2.6.8 and 6.1.1.4'
H H 0.0000 0.0000 'International Tables Vol C Tables 4.2.6.8 and 6.1.1.4'
O O 0.0106 0.0060 'International Tables Vol C Tables 4.2.6.8 and 6.1.1.4'
S S 0.1246 0.1234 'International Tables Vol C Tables 4.2.6.8 and 6.1.1.4'

loop_
_geom_angle_atom_site_label_1
_geom_angle_atom_site_label_2
_geom_angle_atom_site_label_3
_geom_angle
C12 C1 C2 113.55(12)
O5 C1 C2 109.61(13)
O5 C1 C12 107.57(12)
C1 C2 C3 111.77(13)
O4 C2 C1 110.82(13)
O4 C2 C3 104.15(13)
C4 C3 C2 113.83(13)
O3 C3 C2 103.82(12)
O3 C3 C4 106.93(15)
C3 C4 C5 113.78(13)
O2 C4 C3 108.70(14)
O2 C4 C5 103.99(12)
O1 C5 C4 103.93(12)
O5 C5 C4 113.96(13)
O5 C5 O1 110.74(12)
C8 C6 C9 113.09(14)
O1 C6 C8 109.36(14)
O1 C6 C9 109.92(14)
O2 C6 C8 108.75(14)
O2 C6 C9 110.86(14)
O2 C6 O1 104.50(12)
C10 C7 C11 113.86(15)
O3 C7 C10 108.58(15)
O3 C7 C11 110.80(14)
O4 C7 C10 108.71(14)
O4 C7 C11 108.86(15)
O4 C7 O3 105.70(12)
C1 C12 S1 119.95(12)
C13 C12 C1 126.34(14)
C13 C12 S1 113.69(11)
C12 C13 C14 111.69(14)
C15 C14 C13 129.01(14)
C15 C14 C19 119.14(14)
C19 C14 C13 111.78(14)
C16 C15 C14 119.38(15)
C15 C16 C17 120.69(15)
C18 C17 C16 121.27(15)
C17 C18 C19 117.99(15)
C14 C19 S1 111.56(11)
C18 C19 C14 121.53(15)
C18 C19 S1 126.90(13)
C5 O1 C6 109.60(12)
C4 O2 C6 105.44(12)
C3 O3 C7 107.02(13)
C2 O4 C7 110.29(12)
C5 O5 C1 112.69(11)
C19 S1 C12 91.27(8)

loop_
_geom_bond_atom_site_label_1
_geom_bond_atom_site_label_2
_geom_bond_distance
C1 C2 1.532(2)
C1 C12 1.499(2)
C1 O5 1.4363(19)
C2 C3 1.541(2)
C2 O4 1.4221(18)
C3 C4 1.514(2)
C3 O3 1.427(2)
C4 C5 1.534(2)
C4 O2 1.425(2)
C5 O1 1.4176(19)
C5 O5 1.4038(18)
C6 C8 1.505(3)
C6 C9 1.522(2)
C6 O1 1.4387(19)
C6 O2 1.4323(19)
C7 C10 1.509(3)
C7 C11 1.518(2)
C7 O3 1.434(2)
C7 O4 1.428(2)
C12 C13 1.356(2)
C12 S1 1.7368(15)
C13 C14 1.455(2)
C14 C15 1.401(2)
C14 C19 1.409(2)
C15 C16 1.388(2)
C16 C17 1.394(3)
C17 C18 1.387(2)
C18 C19 1.399(2)
C19 S1 1.7310(16)
